data_4504944
loop_
_publ_author_name
'Lee, Sang-Ok'
'Shacklady, Danielle M.'
'Horner, Matthew J.'
'Ferlay, Sylvie'
'Hosseini, Mir W.'
'Ward, Michael D.'

_publ_section_title
;
 Structural Transference and Regulation of Bimodal Assembly of
 Charge-Assisted Hydrogen-Bonded Networks
;
_journal_issue 3
_journal_name_full 'Crystal Growth &amp; Design'
_journal_page_first 995
_journal_paper_doi 10.1021/cg049660w
_journal_volume 5
_journal_year 2005
_chemical_formula_moiety 'C14 H20 N4, C12 N6'
_chemical_formula_sum 'C26 H20 N10'
_chemical_formula_weight 472.52
_chemical_name_common '1G (PBA)(C6(CN)6)'
_chemical_name_systematic
; 
 ? 
;
_space_group_IT_number 2
_symmetry_cell_setting triclinic
_symmetry_space_group_name_Hall '-P 1'
_symmetry_space_group_name_H-M 'P -1'
_atom_sites_solution_hydrogens geom
_atom_sites_solution_primary direct
_atom_sites_solution_secondary difmap
_audit_creation_method SHELXL-97
_cell_angle_alpha 83.3270(10)
_cell_angle_beta 82.168(2)
_cell_angle_gamma 84.308(2)
_cell_formula_units_Z 2
_cell_length_a 6.6656(6)
_cell_length_b 8.2082(7)
_cell_length_c 22.476(2)
_cell_measurement_reflns_used 2875
_cell_measurement_temperature 173(2)
_cell_volume 1205.65(18)
_computing_cell_refinement 'SAINT, Bruker'
_computing_data_collection 'SMART, Bruker'
_computing_data_reduction 'SAINT, Bruker'
_computing_molecular_graphics 'SHELXTL, Bruker'
_computing_structure_refinement SHELXL-97
_computing_structure_solution SHELXS-97
_diffrn_ambient_temperature 173(2)
_diffrn_measured_fraction_theta_full 0.994
_diffrn_measured_fraction_theta_max 0.994
_diffrn_measurement_device_type 'Siemens SMART Platform CCD'
_diffrn_measurement_method 'area detector, omega scans'
_diffrn_radiation_monochromator graphite
_diffrn_radiation_source 'normal-focus sealed tube'
_diffrn_radiation_type MoK\a
_diffrn_radiation_wavelength 0.71073
_diffrn_reflns_av_R_equivalents 0.0220
_diffrn_reflns_av_sigmaI/netI 0.0249
_diffrn_reflns_limit_h_max 8
_diffrn_reflns_limit_h_min -8
_diffrn_reflns_limit_k_max 10
_diffrn_reflns_limit_k_min -10
_diffrn_reflns_limit_l_max 28
_diffrn_reflns_limit_l_min -28
_diffrn_reflns_number 13803
_diffrn_reflns_theta_full 27.00
_diffrn_reflns_theta_max 27.00
_diffrn_reflns_theta_min 0.92
_exptl_absorpt_coefficient_mu 0.084
_exptl_absorpt_correction_T_max 0.999
_exptl_absorpt_correction_T_min 0.998
_exptl_absorpt_correction_type multi-scan
_exptl_absorpt_process_details 'SADABS,R. Blessing, 1995'
_exptl_crystal_colour green
_exptl_crystal_density_diffrn 1.302
_exptl_crystal_density_method 'not measured'
_exptl_crystal_description cluster
_exptl_crystal_F_000 492
_exptl_crystal_size_max 0.03
_exptl_crystal_size_mid 0.02
_exptl_crystal_size_min 0.01
_refine_diff_density_max 1.211
_refine_diff_density_min -0.408
_refine_diff_density_rms 0.046
_refine_ls_extinction_method none
_refine_ls_goodness_of_fit_ref 1.018
_refine_ls_hydrogen_treatment mixed
_refine_ls_matrix_type full
_refine_ls_number_parameters 325
_refine_ls_number_reflns 5240
_refine_ls_number_restraints 0
_refine_ls_restrained_S_all 1.018
_refine_ls_R_factor_all 0.0612
_refine_ls_R_factor_gt 0.0512
_refine_ls_shift/su_max 0.000
_refine_ls_shift/su_mean 0.000
_refine_ls_structure_factor_coef Fsqd
_refine_ls_weighting_details 'calc w=1/[\s^2^(Fo^2^)+(0.0678P)^2^+0.6520P] where P=(Fo^2^+2Fc^2^)/3'
_refine_ls_weighting_scheme calc
_refine_ls_wR_factor_gt 0.1304
_refine_ls_wR_factor_ref 0.1367
_reflns_number_gt 4467
_reflns_number_total 5240
_reflns_threshold_expression >2sigma(I)
_cod_data_source_file cg049660wsi20041005_070914.cif
_cod_data_source_block c:\1G
_cod_depositor_comments
;
The following automatic conversions were performed:
'_atom_site_symetry_multiplicity' tag replaced with
'_atom_site_symmetry_multiplicity'.

Automatic conversion script
Id: cif_correct_tags 1440 2010-10-19 06:21:57Z saulius 
;
_cod_original_cell_volume 1205.64(18)
_cod_original_sg_symbol_H-M P-1
_cod_database_code 4504944

loop_
_symmetry_equiv_pos_as_xyz
'x, y, z'
'-x, -y, -z'

loop_
_atom_site_label
_atom_site_type_symbol
_atom_site_fract_x
_atom_site_fract_y
_atom_site_fract_z
_atom_site_U_iso_or_equiv
_atom_site_adp_type
_atom_site_occupancy
_atom_site_symmetry_multiplicity
_atom_site_calc_flag
_atom_site_refinement_flags
N1 N -0.0120(2) 0.28589(17) 0.44505(6) 0.0273(3) Uani 1 1 d .
H1 H -0.0384 0.2451 0.4830 0.033 Uiso 1 1 calc R
C1 C 0.4241(2) 0.6221(2) -0.04178(7) 0.0278(3) Uani 1 1 d .
H1A H 0.3729 0.7048 -0.0704 0.033 Uiso 1 1 calc R
N2 N -0.1113(2) 0.46233(18) 0.36527(6) 0.0283(3) Uani 1 1 d .
H2 H -0.2089 0.5281 0.3504 0.034 Uiso 1 1 calc R
C2 C 0.5572(2) 0.6601(2) -0.00390(7) 0.0270(3) Uani 1 1 d .
H2A H 0.5960 0.7691 -0.0062 0.032 Uiso 1 1 calc R
N3 N 0.9246(2) 0.67373(19) 0.05233(6) 0.0308(3) Uani 1 1 d .
H3 H 0.9401 0.7008 0.0130 0.037 Uiso 1 1 calc R
C3 C 0.6338(2) 0.5375(2) 0.03767(7) 0.0255(3) Uani 1 1 d .
C4 C 0.7798(2) 0.5800(2) 0.07654(7) 0.0265(3) Uani 1 1 d .
C5 C 1.0606(3) 0.7342(3) 0.08901(9) 0.0416(5) Uani 1 1 d .
H5A H 0.9961 0.8356 0.1059 0.050 Uiso 1 1 calc R
H5B H 1.1888 0.7611 0.0636 0.050 Uiso 1 1 calc R
C6 C 1.1042(4) 0.6069(3) 0.13840(11) 0.0534(6) Uani 1 1 d .
H6A H 1.1850 0.6517 0.1656 0.064 Uiso 1 1 calc R
H6B H 1.1861 0.5119 0.1214 0.064 Uiso 1 1 calc R
C7 C 0.9080(3) 0.5487(3) 0.17473(8) 0.0456(5) Uani 1 1 d .
H7A H 0.9393 0.4443 0.1998 0.055 Uiso 1 1 calc R
H7B H 0.8476 0.6319 0.2020 0.055 Uiso 1 1 calc R
N8 N 0.6366(2) 0.0388(2) 0.39621(7) 0.0414(4) Uani 1 1 d .
C8 C -0.6052(2) 0.3824(2) 0.53872(7) 0.0269(3) Uani 1 1 d .
H8 H -0.6772 0.3029 0.5652 0.032 Uiso 1 1 calc R
C9 C -0.4357(2) 0.3329(2) 0.50002(7) 0.0272(3) Uani 1 1 d .
H9 H -0.3914 0.2193 0.4998 0.033 Uiso 1 1 calc R
C10 C -0.3302(2) 0.4503(2) 0.46134(7) 0.0258(3) Uani 1 1 d .
N11 N 1.0675(2) -0.2111(2) 0.42607(7) 0.0393(4) Uani 1 1 d .
C11 C -0.1431(2) 0.3971(2) 0.42196(7) 0.0253(3) Uani 1 1 d .
C12 C 0.0802(3) 0.4298(2) 0.32593(7) 0.0304(4) Uani 1 1 d .
H12A H 0.1162 0.5320 0.3005 0.036 Uiso 1 1 calc R
H12B H 0.0635 0.3462 0.2990 0.036 Uiso 1 1 calc R
C13 C 0.2489(3) 0.3681(2) 0.36399(8) 0.0313(4) Uani 1 1 d .
H13A H 0.2839 0.4585 0.3852 0.038 Uiso 1 1 calc R
H13B H 0.3718 0.3291 0.3378 0.038 Uiso 1 1 calc R
N14 N 0.7619(2) 0.5235(2) 0.13395(6) 0.0330(3) Uani 1 1 d .
H14 H 0.6569 0.4678 0.1488 0.040 Uiso 1 1 calc R
C14 C 0.1767(3) 0.2277(2) 0.40969(8) 0.0311(4) Uani 1 1 d .
H14A H 0.1531 0.1334 0.3885 0.037 Uiso 1 1 calc R
H14B H 0.2816 0.1905 0.4367 0.037 Uiso 1 1 calc R
C15 C 0.9698(2) 0.0333(2) 0.26265(7) 0.0261(3) Uani 1 1 d .
C16 C 1.1313(2) 0.01411(19) 0.21720(7) 0.0256(3) Uani 1 1 d .
C17 C 1.1460(2) -0.0606(2) 0.27512(7) 0.0263(3) Uani 1 1 d .
N18 N 1.6051(2) -0.3093(2) 0.29905(7) 0.0410(4) Uani 1 1 d .
C18 C 0.7744(2) 0.0984(2) 0.28388(7) 0.0270(3) Uani 1 1 d .
C19 C 1.2165(2) 0.0435(2) 0.15708(7) 0.0261(3) Uani 1 1 d .
C20 C 1.2488(3) -0.1601(2) 0.31835(7) 0.0275(3) Uani 1 1 d .
C21 C 1.1077(3) 0.1395(2) 0.11404(7) 0.0281(3) Uani 1 1 d .
N22 N 0.5470(3) 0.2743(2) 0.21320(7) 0.0412(4) Uani 1 1 d .
C22 C 1.4141(3) -0.0244(2) 0.13645(8) 0.0337(4) Uani 1 1 d .
C23 C 1.4464(3) -0.2395(2) 0.30593(7) 0.0295(4) Uani 1 1 d .
C24 C 1.1500(3) -0.1885(2) 0.37780(8) 0.0292(4) Uani 1 1 d .
C25 C 0.6970(3) 0.0656(2) 0.34578(8) 0.0298(4) Uani 1 1 d .
C26 C 0.6490(3) 0.1945(2) 0.24480(8) 0.0294(4) Uani 1 1 d .
N27 N 1.0236(2) 0.2157(2) 0.07704(7) 0.0403(4) Uani 1 1 d .
N34 N 1.5722(3) -0.0803(3) 0.11808(9) 0.0560(5) Uani 1 1 d .

loop_
_atom_site_aniso_label
_atom_site_aniso_U_11
_atom_site_aniso_U_22
_atom_site_aniso_U_33
_atom_site_aniso_U_23
_atom_site_aniso_U_13
_atom_site_aniso_U_12
N1 0.0241(7) 0.0322(7) 0.0225(6) 0.0003(5) -0.0002(5) 0.0045(6)
C1 0.0236(8) 0.0328(9) 0.0256(8) 0.0026(6) -0.0043(6) 0.0000(6)
N2 0.0242(7) 0.0348(8) 0.0239(7) 0.0010(6) -0.0035(5) 0.0037(6)
C2 0.0221(8) 0.0302(8) 0.0278(8) 0.0000(6) -0.0030(6) -0.0022(6)
N3 0.0253(7) 0.0448(9) 0.0233(7) -0.0062(6) -0.0025(5) -0.0062(6)
C3 0.0192(7) 0.0346(9) 0.0220(7) -0.0021(6) -0.0016(6) -0.0012(6)
C4 0.0224(8) 0.0335(8) 0.0231(8) -0.0048(6) -0.0024(6) 0.0021(6)
C5 0.0318(10) 0.0631(13) 0.0342(10) -0.0142(9) -0.0036(8) -0.0156(9)
C6 0.0509(13) 0.0653(15) 0.0494(13) -0.0077(11) -0.0211(10) -0.0093(11)
C7 0.0435(11) 0.0711(14) 0.0253(9) -0.0060(9) -0.0120(8) -0.0080(10)
N8 0.0382(9) 0.0500(10) 0.0303(8) -0.0004(7) 0.0031(7) 0.0090(7)
C8 0.0222(8) 0.0307(8) 0.0266(8) 0.0011(6) -0.0026(6) -0.0014(6)
C9 0.0236(8) 0.0287(8) 0.0286(8) -0.0019(6) -0.0042(6) 0.0015(6)
C10 0.0196(7) 0.0336(9) 0.0234(8) -0.0022(6) -0.0034(6) 0.0015(6)
N11 0.0351(8) 0.0496(10) 0.0291(8) 0.0066(7) -0.0027(6) 0.0018(7)
C11 0.0219(7) 0.0293(8) 0.0247(8) -0.0035(6) -0.0035(6) -0.0009(6)
C12 0.0310(9) 0.0355(9) 0.0225(8) -0.0024(7) 0.0021(7) -0.0008(7)
C13 0.0236(8) 0.0356(9) 0.0316(9) -0.0033(7) 0.0037(7) 0.0033(7)
N14 0.0272(7) 0.0482(9) 0.0232(7) -0.0005(6) -0.0045(6) -0.0034(6)
C14 0.0264(8) 0.0339(9) 0.0299(8) -0.0041(7) 0.0002(7) 0.0079(7)
C15 0.0287(8) 0.0265(8) 0.0229(7) 0.0001(6) -0.0045(6) -0.0027(6)
C16 0.0264(8) 0.0248(8) 0.0252(8) -0.0014(6) -0.0042(6) -0.0008(6)
C17 0.0282(8) 0.0270(8) 0.0231(8) -0.0026(6) -0.0022(6) -0.0004(6)
N18 0.0378(9) 0.0456(9) 0.0349(8) 0.0024(7) -0.0041(7) 0.0111(7)
C18 0.0254(8) 0.0283(8) 0.0256(8) 0.0002(6) -0.0013(6) -0.0001(6)
C19 0.0257(8) 0.0290(8) 0.0225(7) -0.0006(6) -0.0022(6) -0.0004(6)
C20 0.0290(8) 0.0296(8) 0.0226(8) 0.0001(6) -0.0039(6) 0.0019(6)
C21 0.0269(8) 0.0323(8) 0.0232(8) -0.0008(6) 0.0018(6) -0.0028(7)
N22 0.0365(9) 0.0480(10) 0.0367(8) 0.0050(7) -0.0076(7) 0.0016(7)
C22 0.0344(9) 0.0350(9) 0.0299(9) -0.0017(7) -0.0018(7) 0.0012(7)
C23 0.0341(9) 0.0303(8) 0.0225(8) 0.0019(6) -0.0053(7) 0.0013(7)
C24 0.0278(8) 0.0308(8) 0.0281(8) 0.0014(7) -0.0071(7) 0.0022(7)
C25 0.0268(8) 0.0304(8) 0.0305(9) -0.0025(7) -0.0028(7) 0.0037(7)
C26 0.0265(8) 0.0317(9) 0.0288(8) -0.0011(7) -0.0008(7) -0.0027(7)
N27 0.0361(9) 0.0516(10) 0.0286(8) 0.0073(7) -0.0019(7) 0.0022(7)
N34 0.0402(10) 0.0605(12) 0.0606(12) -0.0092(9) 0.0081(9) 0.0121(9)

loop_
_atom_type_symbol
_atom_type_description
_atom_type_scat_dispersion_real
_atom_type_scat_dispersion_imag
_atom_type_scat_source
C C 0.0033 0.0016 'International Tables Vol C Tables 4.2.6.8 and 6.1.1.4'
H H 0.0000 0.0000 'International Tables Vol C Tables 4.2.6.8 and 6.1.1.4'
N N 0.0061 0.0033 'International Tables Vol C Tables 4.2.6.8 and 6.1.1.4'

loop_
_geom_angle_atom_site_label_1
_geom_angle_atom_site_label_2
_geom_angle_atom_site_label_3
_geom_angle
_geom_angle_site_symmetry_1
_geom_angle_site_symmetry_3
C11 N1 C14 122.03(14) . .
C11 N1 H1 119.0 . .
C14 N1 H1 119.0 . .
C3 C1 C2 119.73(15) 2_665 .
C3 C1 H1A 120.1 2_665 .
C2 C1 H1A 120.1 . .
C11 N2 C12 122.84(14) . .
C11 N2 H2 118.6 . .
C12 N2 H2 118.6 . .
C1 C2 C3 119.92(16) . .
C1 C2 H2A 120.0 . .
C3 C2 H2A 120.0 . .
C4 N3 C5 121.69(15) . .
C4 N3 H3 119.2 . .
C5 N3 H3 119.2 . .
C1 C3 C2 120.35(15) 2_665 .
C1 C3 C4 120.71(15) 2_665 .
C2 C3 C4 118.94(15) . .
N3 C4 N14 121.59(15) . .
N3 C4 C3 118.77(14) . .
N14 C4 C3 119.63(15) . .
N3 C5 C6 109.37(17) . .
N3 C5 H5A 109.8 . .
C6 C5 H5A 109.8 . .
N3 C5 H5B 109.8 . .
C6 C5 H5B 109.8 . .
H5A C5 H5B 108.2 . .
C5 C6 C7 111.34(18) . .
C5 C6 H6A 109.4 . .
C7 C6 H6A 109.4 . .
C5 C6 H6B 109.4 . .
C7 C6 H6B 109.4 . .
H6A C6 H6B 108.0 . .
N14 C7 C6 110.36(15) . .
N14 C7 H7A 109.6 . .
C6 C7 H7A 109.6 . .
N14 C7 H7B 109.6 . .
C6 C7 H7B 109.6 . .
H7A C7 H7B 108.1 . .
C9 C8 C10 119.70(15) . 2_466
C9 C8 H8 120.1 . .
C10 C8 H8 120.1 2_466 .
C8 C9 C10 119.89(15) . .
C8 C9 H9 120.1 . .
C10 C9 H9 120.1 . .
C9 C10 C8 120.41(15) . 2_466
C9 C10 C11 119.63(15) . .
C8 C10 C11 119.91(15) 2_466 .
N1 C11 N2 121.55(15) . .
N1 C11 C10 118.44(14) . .
N2 C11 C10 120.01(14) . .
N2 C12 C13 109.89(13) . .
N2 C12 H12A 109.7 . .
C13 C12 H12A 109.7 . .
N2 C12 H12B 109.7 . .
C13 C12 H12B 109.7 . .
H12A C12 H12B 108.2 . .
C12 C13 C14 108.78(14) . .
C12 C13 H13A 109.9 . .
C14 C13 H13A 109.9 . .
C12 C13 H13B 109.9 . .
C14 C13 H13B 109.9 . .
H13A C13 H13B 108.3 . .
C4 N14 C7 123.39(16) . .
C4 N14 H14 118.3 . .
C7 N14 H14 118.3 . .
N1 C14 C13 108.72(13) . .
N1 C14 H14A 109.9 . .
C13 C14 H14A 109.9 . .
N1 C14 H14B 109.9 . .
C13 C14 H14B 109.9 . .
H14A C14 H14B 108.3 . .
C17 C15 C16 59.94(11) . .
C17 C15 C18 148.13(15) . .
C16 C15 C18 151.91(15) . .
C17 C16 C15 59.77(11) . .
C17 C16 C19 149.64(16) . .
C15 C16 C19 150.57(16) . .
C15 C17 C16 60.29(11) . .
C15 C17 C20 147.06(16) . .
C16 C17 C20 152.64(16) . .
C15 C18 C26 121.52(15) . .
C15 C18 C25 119.85(14) . .
C26 C18 C25 118.61(14) . .
C16 C19 C21 121.25(15) . .
C16 C19 C22 121.60(15) . .
C21 C19 C22 117.14(14) . .
C17 C20 C24 118.98(15) . .
C17 C20 C23 124.09(15) . .
C24 C20 C23 116.91(14) . .
N27 C21 C19 177.41(18) . .
N34 C22 C19 177.9(2) . .
N18 C23 C20 176.04(18) . .
N11 C24 C20 179.29(19) . .
N8 C25 C18 179.13(19) . .
N22 C26 C18 179.3(2) . .

loop_
_geom_bond_atom_site_label_1
_geom_bond_atom_site_label_2
_geom_bond_distance
_geom_bond_site_symmetry_2
N1 C11 1.312(2) .
N1 C14 1.462(2) .
N1 H1 0.8800 .
C1 C3 1.392(2) 2_665
C1 C2 1.390(2) .
C1 H1A 0.9500 .
N2 C11 1.321(2) .
N2 C12 1.471(2) .
N2 H2 0.8800 .
C2 C3 1.398(2) .
C2 H2A 0.9500 .
N3 C4 1.314(2) .
N3 C5 1.462(2) .
N3 H3 0.8800 .
C3 C1 1.392(2) 2_665
C3 C4 1.483(2) .
C4 N14 1.313(2) .
C5 C6 1.472(3) .
C5 H5A 0.9900 .
C5 H5B 0.9900 .
C6 C7 1.532(3) .
C6 H6A 0.9900 .
C6 H6B 0.9900 .
C7 N14 1.469(2) .
C7 H7A 0.9900 .
C7 H7B 0.9900 .
N8 C25 1.153(2) .
C8 C9 1.386(2) .
C8 C10 1.398(2) 2_466
C8 H8 0.9500 .
C9 C10 1.397(2) .
C9 H9 0.9500 .
C10 C8 1.398(2) 2_466
C10 C11 1.487(2) .
N11 C24 1.151(2) .
C12 C13 1.517(2) .
C12 H12A 0.9900 .
C12 H12B 0.9900 .
C13 C14 1.521(2) .
C13 H13A 0.9900 .
C13 H13B 0.9900 .
N14 H14 0.8800 .
C14 H14A 0.9900 .
C14 H14B 0.9900 .
C15 C17 1.382(2) .
C15 C16 1.390(2) .
C15 C18 1.401(2) .
C16 C17 1.385(2) .
C16 C19 1.396(2) .
C17 C20 1.403(2) .
N18 C23 1.152(2) .
C18 C26 1.415(2) .
C18 C25 1.421(2) .
C19 C21 1.408(2) .
C19 C22 1.417(2) .
C20 C24 1.411(2) .
C20 C23 1.418(2) .
C21 N27 1.155(2) .
N22 C26 1.154(2) .
C22 N34 1.149(2) .
